data_4066180
loop_
_publ_author_name
'Kahnes, Marcel'
'G\"orls, Helmar'
'Westerhausen, Matthias'

_publ_section_title
;
 Synthesis of Dinuclear Zinc Alkynyls and Their Use in Catalytic
 Silicon&#x2212;Carbon Bond Formation
;
_journal_issue 16
_journal_name_full Organometallics
_journal_page_first 3490
_journal_paper_doi 10.1021/om100338s
_journal_volume 29
_journal_year 2010
_chemical_formula_moiety 'C41 H61 N3 O Si4 Zn2'
_chemical_formula_sum 'C41 H61 N3 O Si4 Zn2'
_chemical_formula_weight 855.03
_chemical_name_systematic
; 
 ? 
;
_space_group_IT_number 14
_symmetry_cell_setting monoclinic
_symmetry_space_group_name_Hall '-P 2ybc'
_symmetry_space_group_name_H-M 'P 1 21/c 1'
_atom_sites_solution_hydrogens geom
_atom_sites_solution_primary direct
_atom_sites_solution_secondary difmap
_audit_creation_method SHELXL-97
_cell_angle_alpha 90.00
_cell_angle_beta 90.497(2)
_cell_angle_gamma 90.00
_cell_formula_units_Z 4
_cell_length_a 11.9012(4)
_cell_length_b 21.4948(6)
_cell_length_c 18.1196(7)
_cell_measurement_reflns_used 32342
_cell_measurement_temperature 133(2)
_cell_measurement_theta_max 27.53
_cell_measurement_theta_min 2.78
_cell_volume 4635.1(3)
_computing_cell_refinement DENZO
_computing_data_collection COLLECT
_computing_data_reduction DENZO
_computing_molecular_graphics SHELXTL/PC
_computing_publication_material SHELXL-97
_computing_structure_refinement 'SHELXL-97 (Sheldrick, 2008)'
_computing_structure_solution 'SHELXS-97 (Sheldrick, 2008)'
_diffrn_ambient_temperature 133(2)
_diffrn_measured_fraction_theta_full 0.995
_diffrn_measured_fraction_theta_max 0.995
_diffrn_measurement_device_type KappaCCD
_diffrn_measurement_method 'phi- + omega-scan'
_diffrn_radiation_monochromator graphite
_diffrn_radiation_source 'fine-focus sealed tube'
_diffrn_radiation_type MoK\a
_diffrn_radiation_wavelength 0.71073
_diffrn_reflns_av_R_equivalents 0.1093
_diffrn_reflns_av_sigmaI/netI 0.1252
_diffrn_reflns_limit_h_max 15
_diffrn_reflns_limit_h_min -14
_diffrn_reflns_limit_k_max 27
_diffrn_reflns_limit_k_min -26
_diffrn_reflns_limit_l_max 23
_diffrn_reflns_limit_l_min -19
_diffrn_reflns_number 32342
_diffrn_reflns_theta_full 27.53
_diffrn_reflns_theta_max 27.53
_diffrn_reflns_theta_min 2.78
_exptl_absorpt_coefficient_mu 1.170
_exptl_absorpt_correction_type none
_exptl_crystal_colour colourless
_exptl_crystal_density_diffrn 1.225
_exptl_crystal_density_method 'not measured'
_exptl_crystal_description prism
_exptl_crystal_F_000 1808
_exptl_crystal_size_max 0.04
_exptl_crystal_size_mid 0.04
_exptl_crystal_size_min 0.04
_refine_diff_density_max 0.469
_refine_diff_density_min -0.467
_refine_diff_density_rms 0.087
_refine_ls_extinction_method none
_refine_ls_goodness_of_fit_ref 0.940
_refine_ls_hydrogen_treatment constr
_refine_ls_matrix_type full
_refine_ls_number_parameters 472
_refine_ls_number_reflns 10621
_refine_ls_number_restraints 0
_refine_ls_restrained_S_all 0.940
_refine_ls_R_factor_all 0.1228
_refine_ls_R_factor_gt 0.0481
_refine_ls_shift/su_max 0.001
_refine_ls_shift/su_mean 0.000
_refine_ls_structure_factor_coef Fsqd
_refine_ls_weighting_details 'calc w=1/[\s^2^(Fo^2^)+(0.0409P)^2^+0.0000P] where P=(Fo^2^+2Fc^2^)/3'
_refine_ls_weighting_scheme calc
_refine_ls_wR_factor_gt 0.0870
_refine_ls_wR_factor_ref 0.1078
_reflns_number_gt 6024
_reflns_number_total 10621
_reflns_threshold_expression >2sigma(I)
_cod_data_source_file om100338s_si_002.cif
_cod_data_source_block FO3978
_cod_depositor_comments
;
The following automatic conversions were performed:

'_exptl_absorpt_correction_type' value 'NONE' changed to 'none'
according to /home/saulius/struct/CIF-dictionaries/cif_core.dic
dictionary named 'cif_core.dic' version 2.4.1 from 2010-06-29.

Automatic conversion script
Id: cif_fix_values 1715 2011-07-08 13:25:40Z adriana 
;
_cod_original_sg_symbol_H-M 'P 21/c'
_cod_database_code 4066180

loop_
_symmetry_equiv_pos_as_xyz
'x, y, z'
'-x, y+1/2, -z+1/2'
'-x, -y, -z'
'x, -y-1/2, z-1/2'

loop_
_atom_site_label
_atom_site_type_symbol
_atom_site_fract_x
_atom_site_fract_y
_atom_site_fract_z
_atom_site_U_iso_or_equiv
_atom_site_adp_type
_atom_site_occupancy
_atom_site_symmetry_multiplicity
_atom_site_calc_flag
_atom_site_refinement_flags
Zn1 Zn 0.86456(3) 0.299008(16) 0.65583(2) 0.02147(11) Uani 1 1 d .
Zn2 Zn 0.71966(3) 0.187152(15) 0.64557(2) 0.02078(11) Uani 1 1 d .
Si1 Si 0.76328(8) 0.43598(4) 0.67469(6) 0.0295(2) Uani 1 1 d .
Si2 Si 1.01981(9) 0.40893(4) 0.71025(7) 0.0414(3) Uani 1 1 d .
Si3 Si 0.76807(9) 0.06954(4) 0.54433(6) 0.0333(3) Uani 1 1 d .
Si4 Si 0.59704(8) 0.05803(4) 0.67877(6) 0.0321(3) Uani 1 1 d .
O1 O 0.78041(17) 0.25173(9) 0.57627(13) 0.0226(5) Uani 1 1 d .
N1 N 1.0038(2) 0.23257(12) 0.66150(16) 0.0237(6) Uani 1 1 d .
N2 N 0.8008(2) 0.23584(11) 0.72973(15) 0.0214(6) Uani 1 1 d .
N3 N 0.5813(2) 0.23921(11) 0.68551(16) 0.0225(6) Uani 1 1 d .
C1 C 1.0931(3) 0.22475(15) 0.6171(2) 0.0285(8) Uani 1 1 d .
H1A H 1.1018 0.2522 0.5765 0.034 Uiso 1 1 calc R
C2 C 1.1720(3) 0.17899(16) 0.6278(2) 0.0340(9) Uani 1 1 d .
H2A H 1.2334 0.1746 0.5951 0.041 Uiso 1 1 calc R
C3 C 1.1600(3) 0.13948(16) 0.6872(2) 0.0364(10) Uani 1 1 d .
H3A H 1.2136 0.1076 0.6964 0.044 Uiso 1 1 calc R
C4 C 1.0693(3) 0.14687(15) 0.7331(2) 0.0303(9) Uani 1 1 d .
H4A H 1.0599 0.1201 0.7743 0.036 Uiso 1 1 calc R
C5 C 0.9917(3) 0.19363(13) 0.71871(19) 0.0227(8) Uani 1 1 d .
C6 C 0.8925(3) 0.20331(14) 0.7677(2) 0.0257(8) Uani 1 1 d .
H6A H 0.8652 0.1624 0.7852 0.031 Uiso 1 1 calc R
H6B H 0.9161 0.2278 0.8115 0.031 Uiso 1 1 calc R
C7 C 0.7174(3) 0.25265(15) 0.78455(19) 0.0251(8) Uani 1 1 d .
H7A H 0.7440 0.2895 0.8124 0.030 Uiso 1 1 calc R
H7B H 0.7089 0.2179 0.8200 0.030 Uiso 1 1 calc R
C8 C 0.6047(3) 0.26694(14) 0.7499(2) 0.0241(8) Uani 1 1 d .
C9 C 0.5251(3) 0.30410(14) 0.7846(2) 0.0291(8) Uani 1 1 d .
H9A H 0.5427 0.3236 0.8303 0.035 Uiso 1 1 calc R
C10 C 0.4210(3) 0.31246(15) 0.7524(2) 0.0320(9) Uani 1 1 d .
H10A H 0.3654 0.3369 0.7760 0.038 Uiso 1 1 calc R
C11 C 0.3987(3) 0.28465(15) 0.6851(2) 0.0320(9) Uani 1 1 d .
H11A H 0.3281 0.2903 0.6613 0.038 Uiso 1 1 calc R
C12 C 0.4805(3) 0.24859(14) 0.6531(2) 0.0272(8) Uani 1 1 d .
H12A H 0.4653 0.2297 0.6067 0.033 Uiso 1 1 calc R
C13 C 0.8919(3) 0.39121(13) 0.6554(2) 0.0253(8) Uani 1 1 d .
H13A H 0.9116 0.4016 0.6033 0.030 Uiso 1 1 calc R
C14 C 0.7365(4) 0.43940(18) 0.7764(2) 0.0508(11) Uani 1 1 d .
H14A H 0.7989 0.4609 0.8012 0.076 Uiso 1 1 calc R
H14B H 0.7302 0.3970 0.7960 0.076 Uiso 1 1 calc R
H14C H 0.6664 0.4620 0.7853 0.076 Uiso 1 1 calc R
C15 C 0.6336(3) 0.40408(16) 0.6294(2) 0.0364(9) Uani 1 1 d .
H15A H 0.6312 0.3589 0.6361 0.055 Uiso 1 1 calc R
H15B H 0.6345 0.4138 0.5766 0.055 Uiso 1 1 calc R
H15C H 0.5671 0.4229 0.6518 0.055 Uiso 1 1 calc R
C16 C 0.7735(3) 0.51847(15) 0.6411(2) 0.0399(10) Uani 1 1 d .
H16A H 0.8378 0.5389 0.6649 0.060 Uiso 1 1 calc R
H16B H 0.7044 0.5409 0.6533 0.060 Uiso 1 1 calc R
H16C H 0.7835 0.5186 0.5875 0.060 Uiso 1 1 calc R
C17 C 1.0369(3) 0.49110(16) 0.7438(2) 0.0456(11) Uani 1 1 d .
H17A H 0.9742 0.5018 0.7762 0.068 Uiso 1 1 calc R
H17B H 1.0375 0.5195 0.7015 0.068 Uiso 1 1 calc R
H17C H 1.1078 0.4949 0.7713 0.068 Uiso 1 1 calc R
C18 C 1.0280(5) 0.36036(19) 0.7959(3) 0.089(2) Uani 1 1 d .
H18A H 0.9577 0.3641 0.8232 0.133 Uiso 1 1 calc R
H18B H 1.0907 0.3748 0.8269 0.133 Uiso 1 1 calc R
H18C H 1.0401 0.3167 0.7823 0.133 Uiso 1 1 calc R
C19 C 1.1474(3) 0.39346(19) 0.6521(3) 0.0723(17) Uani 1 1 d .
H19A H 1.1435 0.4189 0.6073 0.108 Uiso 1 1 calc R
H19B H 1.1495 0.3493 0.6386 0.108 Uiso 1 1 calc R
H19C H 1.2154 0.4041 0.6803 0.108 Uiso 1 1 calc R
C20 C 0.7219(3) 0.09416(14) 0.6362(2) 0.0239(8) Uani 1 1 d .
H20A H 0.7852 0.0812 0.6694 0.029 Uiso 1 1 calc R
C21 C 0.6643(4) 0.09282(18) 0.4714(2) 0.0500(11) Uani 1 1 d .
H21A H 0.5984 0.0656 0.4738 0.075 Uiso 1 1 calc R
H21B H 0.6990 0.0891 0.4227 0.075 Uiso 1 1 calc R
H21C H 0.6411 0.1360 0.4795 0.075 Uiso 1 1 calc R
C22 C 0.9084(3) 0.10525(19) 0.5243(3) 0.0516(12) Uani 1 1 d .
H22A H 0.9042 0.1504 0.5314 0.077 Uiso 1 1 calc R
H22B H 0.9291 0.0963 0.4732 0.077 Uiso 1 1 calc R
H22C H 0.9652 0.0878 0.5578 0.077 Uiso 1 1 calc R
C23 C 0.7892(4) -0.01693(17) 0.5335(3) 0.0538(12) Uani 1 1 d .
H23A H 0.7162 -0.0380 0.5356 0.081 Uiso 1 1 calc R
H23B H 0.8377 -0.0323 0.5735 0.081 Uiso 1 1 calc R
H23C H 0.8245 -0.0254 0.4859 0.081 Uiso 1 1 calc R
C24 C 0.4650(3) 0.07422(17) 0.6255(3) 0.0529(13) Uani 1 1 d .
H24A H 0.4531 0.1193 0.6225 0.079 Uiso 1 1 calc R
H24B H 0.4012 0.0549 0.6505 0.079 Uiso 1 1 calc R
H24C H 0.4714 0.0570 0.5757 0.079 Uiso 1 1 calc R
C25 C 0.5764(4) 0.0875(2) 0.7746(3) 0.0635(14) Uani 1 1 d .
H25A H 0.5609 0.1322 0.7731 0.095 Uiso 1 1 calc R
H25B H 0.6446 0.0799 0.8040 0.095 Uiso 1 1 calc R
H25C H 0.5129 0.0658 0.7971 0.095 Uiso 1 1 calc R
C26 C 0.6077(3) -0.02911(16) 0.6873(3) 0.0517(12) Uani 1 1 d .
H26A H 0.5999 -0.0481 0.6383 0.078 Uiso 1 1 calc R
H26B H 0.5478 -0.0444 0.7193 0.078 Uiso 1 1 calc R
H26C H 0.6809 -0.0402 0.7086 0.078 Uiso 1 1 calc R
C27 C 0.7631(3) 0.26142(15) 0.5000(2) 0.0283(8) Uani 1 1 d .
H27A H 0.7974 0.2255 0.4733 0.034 Uiso 1 1 calc R
C28 C 0.6416(3) 0.26245(15) 0.4813(2) 0.0293(8) Uani 1 1 d .
C29 C 0.5441(3) 0.26076(15) 0.4649(2) 0.0291(8) Uani 1 1 d .
C30 C 0.4278(3) 0.25783(16) 0.4432(2) 0.0292(8) Uani 1 1 d .
C31 C 0.3766(3) 0.30864(16) 0.4100(2) 0.0396(10) Uani 1 1 d .
H31A H 0.4176 0.3461 0.4034 0.047 Uiso 1 1 calc R
C32 C 0.2660(3) 0.30487(18) 0.3866(3) 0.0508(12) Uani 1 1 d .
H32A H 0.2319 0.3396 0.3629 0.061 Uiso 1 1 calc R
C33 C 0.2049(3) 0.25126(18) 0.3972(2) 0.0447(11) Uani 1 1 d .
H33A H 0.1285 0.2492 0.3817 0.054 Uiso 1 1 calc R
C34 C 0.2549(3) 0.20038(17) 0.4307(2) 0.0370(9) Uani 1 1 d .
H34A H 0.2130 0.1633 0.4378 0.044 Uiso 1 1 calc R
C35 C 0.3653(3) 0.20333(16) 0.4537(2) 0.0317(9) Uani 1 1 d .
H35A H 0.3992 0.1683 0.4768 0.038 Uiso 1 1 calc R
C36 C 0.8228(3) 0.32014(15) 0.47467(19) 0.0268(8) Uani 1 1 d .
C37 C 0.7679(3) 0.37485(15) 0.4573(2) 0.0316(9) Uani 1 1 d .
H37A H 0.6881 0.3759 0.4567 0.038 Uiso 1 1 calc R
C38 C 0.8277(3) 0.42817(16) 0.4407(2) 0.0410(10) Uani 1 1 d .
H38A H 0.7888 0.4656 0.4293 0.049 Uiso 1 1 calc R
C39 C 0.9434(3) 0.42717(18) 0.4406(2) 0.0426(10) Uani 1 1 d .
H39A H 0.9844 0.4641 0.4303 0.051 Uiso 1 1 calc R
C40 C 0.9997(3) 0.37249(18) 0.4556(2) 0.0412(10) Uani 1 1 d .
H40A H 1.0794 0.3714 0.4548 0.049 Uiso 1 1 calc R
C41 C 0.9398(3) 0.31917(17) 0.4719(2) 0.0333(9) Uani 1 1 d .
H41A H 0.9789 0.2814 0.4813 0.040 Uiso 1 1 calc R

loop_
_atom_site_aniso_label
_atom_site_aniso_U_11
_atom_site_aniso_U_22
_atom_site_aniso_U_33
_atom_site_aniso_U_23
_atom_site_aniso_U_13
_atom_site_aniso_U_12
Zn1 0.0206(2) 0.01895(19) 0.0248(2) 0.00065(16) -0.00202(16) -0.00052(15)
Zn2 0.01956(19) 0.01959(19) 0.0232(2) -0.00005(16) 0.00037(16) -0.00021(15)
Si1 0.0307(5) 0.0212(5) 0.0367(7) -0.0004(4) 0.0031(5) 0.0010(4)
Si2 0.0424(6) 0.0223(5) 0.0589(9) -0.0013(5) -0.0269(6) -0.0003(5)
Si3 0.0367(6) 0.0268(5) 0.0365(7) -0.0068(5) 0.0028(5) 0.0044(4)
Si4 0.0297(5) 0.0227(5) 0.0441(7) 0.0037(5) 0.0024(5) -0.0036(4)
O1 0.0243(12) 0.0231(11) 0.0203(14) 0.0034(10) -0.0044(10) -0.0038(9)
N1 0.0199(14) 0.0250(14) 0.0259(18) -0.0013(13) -0.0043(13) -0.0005(12)
N2 0.0219(14) 0.0224(14) 0.0200(17) -0.0009(12) -0.0015(12) 0.0023(11)
N3 0.0189(14) 0.0218(14) 0.0268(19) 0.0014(12) 0.0005(13) -0.0005(11)
C1 0.0245(19) 0.0301(19) 0.031(2) 0.0025(16) -0.0012(17) -0.0038(15)
C2 0.0213(18) 0.038(2) 0.043(3) 0.0011(18) 0.0022(17) 0.0039(16)
C3 0.0252(19) 0.0290(19) 0.055(3) 0.0039(18) -0.0006(19) 0.0063(16)
C4 0.0257(18) 0.0287(19) 0.036(2) 0.0097(16) -0.0023(17) 0.0009(15)
C5 0.0192(16) 0.0191(16) 0.030(2) 0.0001(15) -0.0076(15) -0.0042(14)
C6 0.0256(18) 0.0251(17) 0.026(2) 0.0039(15) -0.0066(15) -0.0008(15)
C7 0.0265(18) 0.0246(17) 0.024(2) -0.0017(15) 0.0004(16) -0.0029(15)
C8 0.0277(18) 0.0188(16) 0.026(2) -0.0009(14) 0.0039(16) -0.0033(14)
C9 0.034(2) 0.0212(17) 0.032(2) -0.0028(15) 0.0049(17) -0.0041(15)
C10 0.0265(19) 0.0230(18) 0.047(3) -0.0047(17) 0.0103(18) 0.0045(15)
C11 0.0196(18) 0.0274(18) 0.049(3) 0.0026(17) -0.0018(17) 0.0021(15)
C12 0.0254(19) 0.0233(17) 0.033(2) -0.0003(15) -0.0005(17) -0.0019(15)
C13 0.0291(18) 0.0199(16) 0.027(2) 0.0018(14) -0.0021(16) -0.0007(14)
C14 0.058(3) 0.046(2) 0.049(3) -0.011(2) 0.016(2) -0.002(2)
C15 0.030(2) 0.0307(19) 0.048(3) 0.0026(18) 0.0055(18) 0.0024(16)
C16 0.031(2) 0.0282(19) 0.060(3) 0.0009(19) -0.002(2) 0.0037(16)
C17 0.045(2) 0.034(2) 0.058(3) -0.004(2) -0.022(2) -0.0048(18)
C18 0.152(5) 0.034(2) 0.079(4) 0.010(2) -0.079(4) -0.013(3)
C19 0.028(2) 0.045(3) 0.143(6) -0.029(3) -0.022(3) 0.006(2)
C20 0.0212(17) 0.0198(16) 0.031(2) 0.0011(15) -0.0036(15) 0.0023(14)
C21 0.069(3) 0.046(2) 0.035(3) -0.007(2) -0.007(2) 0.000(2)
C22 0.046(2) 0.052(3) 0.058(3) -0.005(2) 0.023(2) 0.007(2)
C23 0.067(3) 0.037(2) 0.057(3) -0.012(2) 0.004(3) 0.016(2)
C24 0.028(2) 0.036(2) 0.094(4) 0.013(2) 0.001(2) 0.0002(18)
C25 0.083(3) 0.057(3) 0.050(3) -0.002(2) 0.028(3) -0.018(3)
C26 0.045(2) 0.032(2) 0.078(4) 0.016(2) 0.003(2) -0.0052(19)
C27 0.0296(19) 0.0287(18) 0.027(2) -0.0003(15) -0.0044(17) -0.0010(15)
C28 0.036(2) 0.0285(19) 0.023(2) 0.0030(15) -0.0012(17) -0.0013(16)
C29 0.030(2) 0.0279(19) 0.029(2) 0.0048(16) 0.0024(17) -0.0021(16)
C30 0.0229(18) 0.036(2) 0.029(2) 0.0003(16) -0.0030(16) 0.0001(16)
C31 0.039(2) 0.0243(19) 0.055(3) 0.0033(18) -0.006(2) -0.0040(17)
C32 0.038(2) 0.039(2) 0.075(4) 0.008(2) -0.018(2) 0.0041(19)
C33 0.027(2) 0.047(2) 0.060(3) -0.008(2) -0.012(2) 0.0033(19)
C34 0.030(2) 0.039(2) 0.042(3) -0.0024(18) -0.0047(18) -0.0069(18)
C35 0.032(2) 0.0293(19) 0.034(2) 0.0010(16) -0.0015(17) -0.0017(16)
C36 0.0305(19) 0.0310(19) 0.019(2) 0.0020(15) -0.0012(15) -0.0050(15)
C37 0.0296(19) 0.034(2) 0.031(2) 0.0040(17) -0.0016(17) -0.0015(16)
C38 0.046(2) 0.028(2) 0.049(3) 0.0057(18) 0.000(2) -0.0015(18)
C39 0.049(3) 0.042(2) 0.037(3) 0.0067(19) 0.006(2) -0.016(2)
C40 0.029(2) 0.053(2) 0.042(3) 0.006(2) 0.0017(19) -0.0099(19)
C41 0.031(2) 0.044(2) 0.026(2) 0.0057(17) -0.0009(17) -0.0007(17)

loop_
_atom_type_symbol
_atom_type_description
_atom_type_scat_dispersion_real
_atom_type_scat_dispersion_imag
_atom_type_scat_source
C C 0.0033 0.0016 'International Tables Vol C Tables 4.2.6.8 and 6.1.1.4'
H H 0.0000 0.0000 'International Tables Vol C Tables 4.2.6.8 and 6.1.1.4'
N N 0.0061 0.0033 'International Tables Vol C Tables 4.2.6.8 and 6.1.1.4'
O O 0.0106 0.0060 'International Tables Vol C Tables 4.2.6.8 and 6.1.1.4'
Si Si 0.0817 0.0704 'International Tables Vol C Tables 4.2.6.8 and 6.1.1.4'
Zn Zn 0.2839 1.4301 'International Tables Vol C Tables 4.2.6.8 and 6.1.1.4'

loop_
_geom_angle_atom_site_label_1
_geom_angle_atom_site_label_2
_geom_angle_atom_site_label_3
_geom_angle
C13 Zn1 O1 124.93(12)
C13 Zn1 N2 135.61(13)
O1 Zn1 N2 87.08(9)
C13 Zn1 N1 121.41(11)
O1 Zn1 N1 94.34(9)
N2 Zn1 N1 79.77(10)
C13 Zn1 Zn2 153.45(9)
O1 Zn1 Zn2 42.55(6)
N2 Zn1 Zn2 44.56(7)
N1 Zn1 Zn2 85.04(7)
C20 Zn2 O1 129.02(12)
C20 Zn2 N2 123.86(12)
O1 Zn2 N2 86.76(10)
C20 Zn2 N3 124.40(11)
O1 Zn2 N3 97.65(9)
N2 Zn2 N3 80.87(10)
C20 Zn2 Zn1 143.65(9)
O1 Zn2 Zn1 42.85(6)
N2 Zn2 Zn1 43.93(7)
N3 Zn2 Zn1 90.21(7)
C13 Si1 C15 114.11(16)
C13 Si1 C14 110.81(18)
C15 Si1 C14 107.39(19)
C13 Si1 C16 112.02(16)
C15 Si1 C16 104.99(17)
C14 Si1 C16 107.08(18)
C13 Si2 C18 111.5(2)
C13 Si2 C17 116.98(16)
C18 Si2 C17 104.6(2)
C13 Si2 C19 109.05(19)
C18 Si2 C19 109.1(3)
C17 Si2 C19 105.15(19)
C20 Si3 C21 111.26(17)
C20 Si3 C22 109.36(18)
C21 Si3 C22 109.7(2)
C20 Si3 C23 114.80(18)
C21 Si3 C23 106.16(19)
C22 Si3 C23 105.29(19)
C20 Si4 C25 111.01(18)
C20 Si4 C24 112.39(18)
C25 Si4 C24 107.5(2)
C20 Si4 C26 113.43(16)
C25 Si4 C26 105.7(2)
C24 Si4 C26 106.43(18)
C27 O1 Zn2 131.57(18)
C27 O1 Zn1 133.73(18)
Zn2 O1 Zn1 94.60(9)
C5 N1 C1 118.3(3)
C5 N1 Zn1 110.9(2)
C1 N1 Zn1 130.8(2)
C7 N2 C6 107.9(3)
C7 N2 Zn1 122.56(19)
C6 N2 Zn1 110.09(19)
C7 N2 Zn2 108.07(18)
C6 N2 Zn2 116.35(19)
Zn1 N2 Zn2 91.51(11)
C8 N3 C12 119.4(3)
C8 N3 Zn2 112.1(2)
C12 N3 Zn2 128.4(2)
N1 C1 C2 123.2(3)
N1 C1 H1A 118.4
C2 C1 H1A 118.4
C1 C2 C3 118.4(3)
C1 C2 H2A 120.8
C3 C2 H2A 120.8
C2 C3 C4 119.1(3)
C2 C3 H3A 120.4
C4 C3 H3A 120.4
C3 C4 C5 119.6(3)
C3 C4 H4A 120.2
C5 C4 H4A 120.2
N1 C5 C4 121.4(3)
N1 C5 C6 117.5(3)
C4 C5 C6 121.0(3)
N2 C6 C5 112.1(3)
N2 C6 H6A 109.2
C5 C6 H6A 109.2
N2 C6 H6B 109.2
C5 C6 H6B 109.2
H6A C6 H6B 107.9
N2 C7 C8 112.1(3)
N2 C7 H7A 109.2
C8 C7 H7A 109.2
N2 C7 H7B 109.2
C8 C7 H7B 109.2
H7A C7 H7B 107.9
N3 C8 C9 120.8(3)
N3 C8 C7 116.8(3)
C9 C8 C7 122.3(3)
C10 C9 C8 119.7(3)
C10 C9 H9A 120.1
C8 C9 H9A 120.1
C9 C10 C11 118.9(3)
C9 C10 H10A 120.6
C11 C10 H10A 120.6
C12 C11 C10 119.0(3)
C12 C11 H11A 120.5
C10 C11 H11A 120.5
N3 C12 C11 122.1(3)
N3 C12 H12A 118.9
C11 C12 H12A 118.9
Si1 C13 Si2 118.12(18)
Si1 C13 Zn1 112.28(16)
Si2 C13 Zn1 109.50(15)
Si1 C13 H13A 105.3
Si2 C13 H13A 105.3
Zn1 C13 H13A 105.3
Si1 C14 H14A 109.5
Si1 C14 H14B 109.5
H14A C14 H14B 109.5
Si1 C14 H14C 109.5
H14A C14 H14C 109.5
H14B C14 H14C 109.5
Si1 C15 H15A 109.5
Si1 C15 H15B 109.5
H15A C15 H15B 109.5
Si1 C15 H15C 109.5
H15A C15 H15C 109.5
H15B C15 H15C 109.5
Si1 C16 H16A 109.5
Si1 C16 H16B 109.5
H16A C16 H16B 109.5
Si1 C16 H16C 109.5
H16A C16 H16C 109.5
H16B C16 H16C 109.5
Si2 C17 H17A 109.5
Si2 C17 H17B 109.5
H17A C17 H17B 109.5
Si2 C17 H17C 109.5
H17A C17 H17C 109.5
H17B C17 H17C 109.5
Si2 C18 H18A 109.5
Si2 C18 H18B 109.5
H18A C18 H18B 109.5
Si2 C18 H18C 109.5
H18A C18 H18C 109.5
H18B C18 H18C 109.5
Si2 C19 H19A 109.5
Si2 C19 H19B 109.5
H19A C19 H19B 109.5
Si2 C19 H19C 109.5
H19A C19 H19C 109.5
H19B C19 H19C 109.5
Si3 C20 Si4 120.34(17)
Si3 C20 Zn2 111.64(17)
Si4 C20 Zn2 111.79(16)
Si3 C20 H20A 103.6
Si4 C20 H20A 103.6
Zn2 C20 H20A 103.6
Si3 C21 H21A 109.5
Si3 C21 H21B 109.5
H21A C21 H21B 109.5
Si3 C21 H21C 109.5
H21A C21 H21C 109.5
H21B C21 H21C 109.5
Si3 C22 H22A 109.5
Si3 C22 H22B 109.5
H22A C22 H22B 109.5
Si3 C22 H22C 109.5
H22A C22 H22C 109.5
H22B C22 H22C 109.5
Si3 C23 H23A 109.5
Si3 C23 H23B 109.5
H23A C23 H23B 109.5
Si3 C23 H23C 109.5
H23A C23 H23C 109.5
H23B C23 H23C 109.5
Si4 C24 H24A 109.5
Si4 C24 H24B 109.5
H24A C24 H24B 109.5
Si4 C24 H24C 109.5
H24A C24 H24C 109.5
H24B C24 H24C 109.5
Si4 C25 H25A 109.5
Si4 C25 H25B 109.5
H25A C25 H25B 109.5
Si4 C25 H25C 109.5
H25A C25 H25C 109.5
H25B C25 H25C 109.5
Si4 C26 H26A 109.5
Si4 C26 H26B 109.5
H26A C26 H26B 109.5
Si4 C26 H26C 109.5
H26A C26 H26C 109.5
H26B C26 H26C 109.5
O1 C27 C28 111.1(3)
O1 C27 C36 110.7(3)
C28 C27 C36 112.1(3)
O1 C27 H27A 107.6
C28 C27 H27A 107.6
C36 C27 H27A 107.6
C29 C28 C27 177.1(4)
C28 C29 C30 178.4(4)
C31 C30 C35 119.0(3)
C31 C30 C29 120.2(3)
C35 C30 C29 120.7(3)
C30 C31 C32 120.1(3)
C30 C31 H31A 119.9
C32 C31 H31A 119.9
C33 C32 C31 120.6(4)
C33 C32 H32A 119.7
C31 C32 H32A 119.7
C32 C33 C34 119.8(3)
C32 C33 H33A 120.1
C34 C33 H33A 120.1
C35 C34 C33 120.2(3)
C35 C34 H34A 119.9
C33 C34 H34A 119.9
C34 C35 C30 120.3(3)
C34 C35 H35A 119.9
C30 C35 H35A 119.9
C37 C36 C41 118.4(3)
C37 C36 C27 123.6(3)
C41 C36 C27 117.9(3)
C36 C37 C38 120.8(3)
C36 C37 H37A 119.6
C38 C37 H37A 119.6
C39 C38 C37 120.2(3)
C39 C38 H38A 119.9
C37 C38 H38A 119.9
C38 C39 C40 119.8(3)
C38 C39 H39A 120.1
C40 C39 H39A 120.1
C39 C40 C41 119.9(3)
C39 C40 H40A 120.0
C41 C40 H40A 120.0
C40 C41 C36 120.8(3)
C40 C41 H41A 119.6
C36 C41 H41A 119.6

loop_
_geom_bond_atom_site_label_1
_geom_bond_atom_site_label_2
_geom_bond_distance
Zn1 C13 2.009(3)
Zn1 O1 2.022(2)
Zn1 N2 2.057(3)
Zn1 N1 2.189(3)
Zn1 Zn2 2.9637(5)
Zn2 C20 2.006(3)
Zn2 O1 2.011(2)
Zn2 N2 2.080(3)
Zn2 N3 2.123(3)
Si1 C13 1.844(3)
Si1 C15 1.872(4)
Si1 C14 1.875(4)
Si1 C16 1.879(3)
Si2 C13 1.850(3)
Si2 C18 1.872(5)
Si2 C17 1.878(4)
Si2 C19 1.885(5)
Si3 C20 1.835(4)
Si3 C21 1.869(4)
Si3 C22 1.876(4)
Si3 C23 1.886(4)
Si4 C20 1.851(3)
Si4 C25 1.866(5)
Si4 C24 1.870(4)
Si4 C26 1.884(4)
O1 C27 1.411(4)
N1 C5 1.341(4)
N1 C1 1.349(4)
N2 C7 1.456(4)
N2 C6 1.463(4)
N3 C8 1.337(4)
N3 C12 1.346(4)
C1 C2 1.372(5)
C1 H1A 0.9500
C2 C3 1.380(5)
C2 H2A 0.9500
C3 C4 1.378(5)
C3 H3A 0.9500
C4 C5 1.388(4)
C4 H4A 0.9500
C5 C6 1.498(5)
C6 H6A 0.9900
C6 H6B 0.9900
C7 C8 1.507(4)
C7 H7A 0.9900
C7 H7B 0.9900
C8 C9 1.393(5)
C9 C10 1.377(5)
C9 H9A 0.9500
C10 C11 1.381(5)
C10 H10A 0.9500
C11 C12 1.376(5)
C11 H11A 0.9500
C12 H12A 0.9500
C13 H13A 1.0000
C14 H14A 0.9800
C14 H14B 0.9800
C14 H14C 0.9800
C15 H15A 0.9800
C15 H15B 0.9800
C15 H15C 0.9800
C16 H16A 0.9800
C16 H16B 0.9800
C16 H16C 0.9800
C17 H17A 0.9800
C17 H17B 0.9800
C17 H17C 0.9800
C18 H18A 0.9800
C18 H18B 0.9800
C18 H18C 0.9800
C19 H19A 0.9800
C19 H19B 0.9800
C19 H19C 0.9800
C20 H20A 1.0000
C21 H21A 0.9800
C21 H21B 0.9800
C21 H21C 0.9800
C22 H22A 0.9800
C22 H22B 0.9800
C22 H22C 0.9800
C23 H23A 0.9800
C23 H23B 0.9800
C23 H23C 0.9800
C24 H24A 0.9800
C24 H24B 0.9800
C24 H24C 0.9800
C25 H25A 0.9800
C25 H25B 0.9800
C25 H25C 0.9800
C26 H26A 0.9800
C26 H26B 0.9800
C26 H26C 0.9800
C27 C28 1.483(5)
C27 C36 1.521(4)
C27 H27A 1.0000
C28 C29 1.196(5)
C29 C30 1.437(5)
C30 C31 1.385(5)
C30 C35 1.402(5)
C31 C32 1.382(5)
C31 H31A 0.9500
C32 C33 1.377(5)
C32 H32A 0.9500
C33 C34 1.382(5)
C33 H33A 0.9500
C34 C35 1.376(5)
C34 H34A 0.9500
C35 H35A 0.9500
C36 C37 1.381(5)
C36 C41 1.393(5)
C37 C38 1.384(5)
C37 H37A 0.9500
C38 C39 1.378(5)
C38 H38A 0.9500
C39 C40 1.379(5)
C39 H39A 0.9500
C40 C41 1.383(5)
C40 H40A 0.9500
C41 H41A 0.9500
